data_1503732
loop_
_publ_author_name
'Meng, Xiangtai'
'Huang, You'
'Chen, Ruyu'

_publ_section_title
;
 Bifunctional phosphine-catalyzed domino reaction: highly stereoselective
 synthesis of cis-2,3-dihydrobenzofurans from salicyl N-thiophosphinyl
 imines and allenes.
;
_journal_issue 1
_journal_name_full 'Organic letters'
_journal_page_first 137
_journal_page_last 140
_journal_paper_doi 10.1021/ol802453c
_journal_volume 11
_journal_year 2009
_chemical_formula_moiety 'C26 H26 N O3 P S'
_chemical_formula_sum 'C26 H26 N O3 P S'
_chemical_formula_weight 463.51
_chemical_name_systematic
; 
 ? 
;
_space_group_IT_number 14
_symmetry_cell_setting monoclinic
_symmetry_space_group_name_Hall '-P 2ybc'
_symmetry_space_group_name_H-M 'P 1 21/c 1'
_atom_sites_solution_hydrogens geom
_atom_sites_solution_primary direct
_atom_sites_solution_secondary difmap
_audit_creation_method SHELXL-97
_cell_angle_alpha 90.00
_cell_angle_beta 100.869(15)
_cell_angle_gamma 90.00
_cell_formula_units_Z 4
_cell_length_a 15.176(6)
_cell_length_b 7.490(3)
_cell_length_c 21.198(8)
_cell_measurement_reflns_used 5556
_cell_measurement_temperature 113(2)
_cell_measurement_theta_max 27.9
_cell_measurement_theta_min 2.0
_cell_volume 2366.3(16)
_computing_cell_refinement CrystalClear
_computing_data_collection 'CrystalClear(Rigaku/MSC Inc., 2005)'
_computing_data_reduction CrystalClear
_computing_publication_material 'CrystalStructure 3.7.0'
_computing_structure_refinement 'SHELXL-97 (Sheldrick, 1997)'
_computing_structure_solution 'SHELXS-97 (Sheldrick, 1990)'
_diffrn_ambient_temperature 113(2)
_diffrn_detector_area_resol_mean 7.31
_diffrn_measured_fraction_theta_full 0.994
_diffrn_measured_fraction_theta_max 0.994
_diffrn_measurement_device_type 'Rigaku Saturn CCD area detector'
_diffrn_measurement_method '\w and \f scans'
_diffrn_radiation_monochromator confocal
_diffrn_radiation_source 'rotating anode'
_diffrn_radiation_type MoK\a
_diffrn_radiation_wavelength 0.71070
_diffrn_reflns_av_R_equivalents 0.0849
_diffrn_reflns_av_sigmaI/netI 0.3652
_diffrn_reflns_limit_h_max 19
_diffrn_reflns_limit_h_min -10
_diffrn_reflns_limit_k_max 9
_diffrn_reflns_limit_k_min -9
_diffrn_reflns_limit_l_max 27
_diffrn_reflns_limit_l_min -27
_diffrn_reflns_number 17256
_diffrn_reflns_theta_full 27.89
_diffrn_reflns_theta_max 27.89
_diffrn_reflns_theta_min 1.37
_diffrn_standards_decay_% 0
_diffrn_standards_interval_count 0
_diffrn_standards_interval_time 0
_diffrn_standards_number 0
_exptl_absorpt_coefficient_mu 0.232
_exptl_absorpt_correction_T_max 0.9727
_exptl_absorpt_correction_T_min 0.9682
_exptl_absorpt_correction_type multi-scan
_exptl_absorpt_process_details CrystalClear
_exptl_crystal_colour colorless
_exptl_crystal_density_diffrn 1.301
_exptl_crystal_density_method 'not measured'
_exptl_crystal_description prism
_exptl_crystal_F_000 976
_exptl_crystal_size_max 0.14
_exptl_crystal_size_mid 0.12
_exptl_crystal_size_min 0.12
_refine_diff_density_max 0.549
_refine_diff_density_min -0.459
_refine_diff_density_rms 0.064
_refine_ls_extinction_method none
_refine_ls_goodness_of_fit_ref 1.021
_refine_ls_hydrogen_treatment mixed
_refine_ls_matrix_type full
_refine_ls_number_parameters 295
_refine_ls_number_reflns 5612
_refine_ls_number_restraints 1
_refine_ls_restrained_S_all 1.021
_refine_ls_R_factor_all 0.1005
_refine_ls_R_factor_gt 0.0607
_refine_ls_shift/su_max 0.000
_refine_ls_shift/su_mean 0.000
_refine_ls_structure_factor_coef Fsqd
_refine_ls_weighting_details 'calc w=1/[\s^2^(Fo^2^)+(0.0672P)^2^+0.0000P] where P=(Fo^2^+2Fc^2^)/3'
_refine_ls_weighting_scheme calc
_refine_ls_wR_factor_gt 0.1330
_refine_ls_wR_factor_ref 0.1576
_reflns_number_gt 3601
_reflns_number_total 5612
_reflns_threshold_expression >2sigma(I)
_cod_data_source_file ol802453c_si_006.cif
_cod_data_source_block shelxl
_cod_depositor_comments
;
The following automatic conversions were performed:

'_symmetry_cell_setting' value 'Monoclinic' changed to 'monoclinic'
according to /home/saulius/struct/CIF-dictionaries/cif_core.dic
dictionary named 'cif_core.dic' version 2.4.2 from 2011-04-26.

Automatic conversion script
Id: cif_fix_values 1715 2011-07-08 13:25:40Z adriana 
;
_cod_original_sg_symbol_H-M P2(1)/c
_cod_database_code 1503732

loop_
_symmetry_equiv_pos_as_xyz
'x, y, z'
'-x, y+1/2, -z+1/2'
'-x, -y, -z'
'x, -y-1/2, z-1/2'

loop_
_atom_site_label
_atom_site_type_symbol
_atom_site_fract_x
_atom_site_fract_y
_atom_site_fract_z
_atom_site_U_iso_or_equiv
_atom_site_adp_type
_atom_site_occupancy
_atom_site_symmetry_multiplicity
_atom_site_calc_flag
_atom_site_refinement_flags
S1 S 0.24824(5) 0.61793(10) 0.22173(3) 0.0322(2) Uani 1 1 d .
P1 P 0.26890(5) 0.47572(9) 0.30034(3) 0.02604(19) Uani 1 1 d .
O1 O 0.32119(14) 0.8901(3) 0.48498(9) 0.0389(5) Uani 1 1 d .
O2 O 0.63828(15) 0.6630(3) 0.52588(11) 0.0462(6) Uani 1 1 d .
O3 O 0.61207(15) 0.7413(3) 0.42157(11) 0.0536(6) Uani 1 1 d .
N1 N 0.30643(15) 0.5944(3) 0.36608(11) 0.0260(5) Uani 1 1 d D
H1 H 0.3266(19) 0.534(3) 0.3997(9) 0.039(9) Uiso 1 1 d D
C1 C -0.0431(2) 0.6853(5) 0.42820(18) 0.0520(9) Uani 1 1 d .
H1A H -0.0801 0.7874 0.4106 0.078 Uiso 1 1 calc R
H1B H -0.0625 0.6426 0.4671 0.078 Uiso 1 1 calc R
H1C H -0.0497 0.5892 0.3963 0.078 Uiso 1 1 calc R
C2 C 0.0541(2) 0.7418(4) 0.44459(15) 0.0370(7) Uani 1 1 d .
C3 C 0.0904(2) 0.8114(4) 0.50483(15) 0.0431(8) Uani 1 1 d .
H3 H 0.0526 0.8233 0.5356 0.052 Uiso 1 1 calc R
C4 C 0.1790(2) 0.8639(4) 0.52173(15) 0.0415(8) Uani 1 1 d .
H4 H 0.2026 0.9101 0.5632 0.050 Uiso 1 1 calc R
C5 C 0.2318(2) 0.8463(4) 0.47561(14) 0.0343(7) Uani 1 1 d .
C6 C 0.19890(19) 0.7780(3) 0.41512(13) 0.0294(6) Uani 1 1 d .
C7 C 0.11020(19) 0.7243(4) 0.39956(14) 0.0327(7) Uani 1 1 d .
H7 H 0.0874 0.6756 0.3583 0.039 Uiso 1 1 calc R
C8 C 0.27339(18) 0.7730(3) 0.37738(13) 0.0280(6) Uani 1 1 d .
H8 H 0.2539 0.8356 0.3354 0.034 Uiso 1 1 calc R
C9 C 0.34608(19) 0.8864(4) 0.42151(13) 0.0309(6) Uani 1 1 d .
H9 H 0.3428 1.0112 0.4044 0.037 Uiso 1 1 calc R
C10 C 0.43914(19) 0.8219(4) 0.42614(14) 0.0319(6) Uani 1 1 d .
H10 H 0.4617 0.8180 0.3873 0.038 Uiso 1 1 calc R
C11 C 0.4943(2) 0.7690(4) 0.47888(14) 0.0346(7) Uani 1 1 d .
H11 H 0.4729 0.7652 0.5182 0.041 Uiso 1 1 calc R
C12 C 0.5870(2) 0.7164(4) 0.47853(15) 0.0396(8) Uani 1 1 d .
C13 C 0.7064(2) 0.7094(5) 0.41684(19) 0.0568(10) Uani 1 1 d .
H13A H 0.7222 0.7812 0.3814 0.068 Uiso 1 1 calc R
H13B H 0.7463 0.7454 0.4573 0.068 Uiso 1 1 calc R
C14 C 0.7184(3) 0.5188(5) 0.4047(2) 0.0656(11) Uani 1 1 d .
H14A H 0.7043 0.4487 0.4406 0.098 Uiso 1 1 calc R
H14B H 0.7807 0.4967 0.4006 0.098 Uiso 1 1 calc R
H14C H 0.6781 0.4837 0.3649 0.098 Uiso 1 1 calc R
C15 C 0.35505(18) 0.3072(3) 0.30360(13) 0.0272(6) Uani 1 1 d .
C16 C 0.44295(18) 0.3400(4) 0.33358(14) 0.0321(6) Uani 1 1 d .
H16 H 0.4579 0.4490 0.3560 0.039 Uiso 1 1 calc R
C17 C 0.50943(19) 0.2129(4) 0.33089(15) 0.0349(7) Uani 1 1 d .
H17 H 0.5695 0.2350 0.3518 0.042 Uiso 1 1 calc R
C18 C 0.4881(2) 0.0555(4) 0.29802(14) 0.0355(7) Uani 1 1 d .
H18 H 0.5336 -0.0298 0.2956 0.043 Uiso 1 1 calc R
C19 C 0.4007(2) 0.0215(4) 0.26855(14) 0.0367(7) Uani 1 1 d .
H19 H 0.3861 -0.0877 0.2462 0.044 Uiso 1 1 calc R
C20 C 0.33402(19) 0.1461(4) 0.27142(14) 0.0324(6) Uani 1 1 d .
H20 H 0.2738 0.1216 0.2514 0.039 Uiso 1 1 calc R
C21 C 0.16841(18) 0.3596(3) 0.31192(13) 0.0258(6) Uani 1 1 d .
C22 C 0.16893(18) 0.2683(3) 0.36972(13) 0.0280(6) Uani 1 1 d .
H22 H 0.2236 0.2545 0.3996 0.034 Uiso 1 1 calc R
C23 C 0.09055(19) 0.1985(4) 0.38363(14) 0.0314(6) Uani 1 1 d .
H23 H 0.0914 0.1368 0.4229 0.038 Uiso 1 1 calc R
C24 C 0.0107(2) 0.2185(4) 0.34024(14) 0.0362(7) Uani 1 1 d .
H24 H -0.0434 0.1726 0.3501 0.043 Uiso 1 1 calc R
C25 C 0.0098(2) 0.3052(4) 0.28259(15) 0.0377(7) Uani 1 1 d .
H25 H -0.0450 0.3180 0.2528 0.045 Uiso 1 1 calc R
C26 C 0.08854(19) 0.3735(4) 0.26809(13) 0.0321(6) Uani 1 1 d .
H26 H 0.0877 0.4302 0.2279 0.039 Uiso 1 1 calc R

loop_
_atom_site_aniso_label
_atom_site_aniso_U_11
_atom_site_aniso_U_22
_atom_site_aniso_U_33
_atom_site_aniso_U_23
_atom_site_aniso_U_13
_atom_site_aniso_U_12
S1 0.0341(4) 0.0338(4) 0.0291(4) 0.0028(3) 0.0068(3) -0.0016(3)
P1 0.0253(4) 0.0256(4) 0.0282(4) -0.0012(3) 0.0073(3) -0.0006(3)
O1 0.0381(12) 0.0464(13) 0.0327(11) -0.0093(9) 0.0074(10) -0.0016(10)
O2 0.0406(13) 0.0441(12) 0.0472(13) 0.0098(11) -0.0091(11) -0.0037(10)
O3 0.0384(14) 0.0770(17) 0.0441(14) -0.0053(13) 0.0043(11) 0.0049(12)
N1 0.0277(13) 0.0241(11) 0.0256(12) 0.0015(9) 0.0034(10) 0.0017(9)
C1 0.042(2) 0.051(2) 0.069(2) -0.0064(18) 0.0260(18) 0.0007(16)
C2 0.0386(18) 0.0296(15) 0.0472(18) 0.0000(13) 0.0194(15) 0.0012(13)
C3 0.049(2) 0.0455(18) 0.0412(17) 0.0015(15) 0.0254(16) 0.0079(15)
C4 0.048(2) 0.0452(18) 0.0330(16) -0.0050(14) 0.0120(15) 0.0049(15)
C5 0.0369(17) 0.0333(15) 0.0344(15) -0.0029(13) 0.0108(14) 0.0032(13)
C6 0.0353(17) 0.0220(13) 0.0331(15) 0.0002(11) 0.0119(13) 0.0028(11)
C7 0.0352(17) 0.0294(15) 0.0352(16) -0.0012(12) 0.0108(13) 0.0027(12)
C8 0.0298(15) 0.0242(13) 0.0295(14) 0.0015(11) 0.0048(12) 0.0011(11)
C9 0.0350(16) 0.0272(14) 0.0302(14) -0.0012(11) 0.0054(13) -0.0010(12)
C10 0.0363(17) 0.0260(14) 0.0329(15) -0.0009(12) 0.0053(13) -0.0053(12)
C11 0.0348(17) 0.0314(15) 0.0365(16) 0.0008(13) 0.0041(14) -0.0002(13)
C12 0.0398(19) 0.0337(16) 0.0411(18) 0.0002(14) -0.0032(15) -0.0029(13)
C13 0.047(2) 0.064(2) 0.058(2) 0.0021(19) 0.0064(18) -0.0088(18)
C14 0.052(2) 0.071(3) 0.072(3) -0.001(2) 0.007(2) -0.002(2)
C15 0.0282(15) 0.0267(13) 0.0287(14) 0.0016(11) 0.0107(12) -0.0011(11)
C16 0.0284(16) 0.0295(14) 0.0392(16) -0.0003(12) 0.0084(13) -0.0019(12)
C17 0.0230(15) 0.0389(16) 0.0452(17) 0.0053(14) 0.0129(13) 0.0016(12)
C18 0.0378(18) 0.0329(15) 0.0413(17) 0.0055(13) 0.0213(14) 0.0068(13)
C19 0.0421(18) 0.0324(15) 0.0398(16) -0.0057(13) 0.0181(14) 0.0010(13)
C20 0.0287(15) 0.0329(15) 0.0366(15) -0.0041(12) 0.0085(13) -0.0013(12)
C21 0.0246(14) 0.0234(13) 0.0296(14) -0.0043(11) 0.0057(12) 0.0020(11)
C22 0.0260(15) 0.0273(14) 0.0311(14) -0.0002(11) 0.0061(12) 0.0029(11)
C23 0.0303(16) 0.0332(15) 0.0323(15) -0.0012(12) 0.0097(13) -0.0015(12)
C24 0.0319(17) 0.0396(16) 0.0402(17) -0.0092(14) 0.0146(14) -0.0110(13)
C25 0.0241(16) 0.0493(18) 0.0380(17) -0.0059(14) 0.0018(13) -0.0074(13)
C26 0.0293(16) 0.0371(16) 0.0287(14) -0.0016(12) 0.0022(12) -0.0015(12)

loop_
_atom_type_symbol
_atom_type_description
_atom_type_scat_dispersion_real
_atom_type_scat_dispersion_imag
_atom_type_scat_source
C C 0.0033 0.0016 'International Tables Vol C Tables 4.2.6.8 and 6.1.1.4'
H H 0.0000 0.0000 'International Tables Vol C Tables 4.2.6.8 and 6.1.1.4'
N N 0.0061 0.0033 'International Tables Vol C Tables 4.2.6.8 and 6.1.1.4'
O O 0.0106 0.0060 'International Tables Vol C Tables 4.2.6.8 and 6.1.1.4'
P P 0.1023 0.0942 'International Tables Vol C Tables 4.2.6.8 and 6.1.1.4'
S S 0.1246 0.1234 'International Tables Vol C Tables 4.2.6.8 and 6.1.1.4'

loop_
_geom_angle_atom_site_label_1
_geom_angle_atom_site_label_2
_geom_angle_atom_site_label_3
_geom_angle
N1 P1 C15 102.14(12)
N1 P1 C21 107.91(12)
C15 P1 C21 106.29(12)
N1 P1 S1 113.50(9)
C15 P1 S1 114.31(9)
C21 P1 S1 111.94(9)
C5 O1 C9 106.4(2)
C12 O3 C13 118.8(3)
C8 N1 P1 123.54(17)
C8 N1 H1 116(2)
P1 N1 H1 115(2)
C2 C1 H1A 109.5
C2 C1 H1B 109.5
H1A C1 H1B 109.5
C2 C1 H1C 109.5
H1A C1 H1C 109.5
H1B C1 H1C 109.5
C3 C2 C7 118.3(3)
C3 C2 C1 121.1(3)
C7 C2 C1 120.7(3)
C4 C3 C2 122.8(3)
C4 C3 H3 118.6
C2 C3 H3 118.6
C3 C4 C5 117.1(3)
C3 C4 H4 121.5
C5 C4 H4 121.5
O1 C5 C4 124.3(3)
O1 C5 C6 113.4(3)
C4 C5 C6 122.3(3)
C5 C6 C7 119.6(3)
C5 C6 C8 109.0(2)
C7 C6 C8 131.4(3)
C6 C7 C2 120.0(3)
C6 C7 H7 120.0
C2 C7 H7 120.0
N1 C8 C6 115.2(2)
N1 C8 C9 111.8(2)
C6 C8 C9 100.7(2)
N1 C8 H8 109.6
C6 C8 H8 109.6
C9 C8 H8 109.6
O1 C9 C10 110.7(2)
O1 C9 C8 106.6(2)
C10 C9 C8 114.9(2)
O1 C9 H9 108.1
C10 C9 H9 108.1
C8 C9 H9 108.1
C11 C10 C9 126.7(3)
C11 C10 H10 116.7
C9 C10 H10 116.7
C10 C11 C12 122.1(3)
C10 C11 H11 118.9
C12 C11 H11 118.9
O2 C12 O3 122.8(3)
O2 C12 C11 123.4(3)
O3 C12 C11 113.7(3)
C14 C13 O3 108.9(3)
C14 C13 H13A 109.9
O3 C13 H13A 109.9
C14 C13 H13B 109.9
O3 C13 H13B 109.9
H13A C13 H13B 108.3
C13 C14 H14A 109.5
C13 C14 H14B 109.5
H14A C14 H14B 109.5
C13 C14 H14C 109.5
H14A C14 H14C 109.5
H14B C14 H14C 109.5
C16 C15 C20 119.3(3)
C16 C15 P1 121.3(2)
C20 C15 P1 119.2(2)
C15 C16 C17 120.0(3)
C15 C16 H16 120.0
C17 C16 H16 120.0
C18 C17 C16 120.1(3)
C18 C17 H17 119.9
C16 C17 H17 119.9
C17 C18 C19 120.1(3)
C17 C18 H18 119.9
C19 C18 H18 119.9
C18 C19 C20 120.2(3)
C18 C19 H19 119.9
C20 C19 H19 119.9
C19 C20 C15 120.2(3)
C19 C20 H20 119.9
C15 C20 H20 119.9
C26 C21 C22 118.9(3)
C26 C21 P1 121.7(2)
C22 C21 P1 119.1(2)
C23 C22 C21 120.5(3)
C23 C22 H22 119.7
C21 C22 H22 119.7
C22 C23 C24 119.9(3)
C22 C23 H23 120.1
C24 C23 H23 120.1
C25 C24 C23 120.1(3)
C25 C24 H24 120.0
C23 C24 H24 120.0
C24 C25 C26 120.2(3)
C24 C25 H25 119.9
C26 C25 H25 119.9
C21 C26 C25 120.3(3)
C21 C26 H26 119.8
C25 C26 H26 119.8

loop_
_geom_bond_atom_site_label_1
_geom_bond_atom_site_label_2
_geom_bond_distance
S1 P1 1.9526(11)
P1 N1 1.661(2)
P1 C15 1.809(3)
P1 C21 1.812(3)
O1 C5 1.373(3)
O1 C9 1.465(3)
O2 C12 1.216(3)
O3 C12 1.346(4)
O3 C13 1.473(4)
N1 C8 1.464(3)
N1 H1 0.852(10)
C1 C2 1.510(4)
C1 H1A 0.9800
C1 H1B 0.9800
C1 H1C 0.9800
C2 C3 1.393(4)
C2 C7 1.400(4)
C3 C4 1.382(4)
C3 H3 0.9500
C4 C5 1.382(4)
C4 H4 0.9500
C5 C6 1.383(4)
C6 C7 1.384(4)
C6 C8 1.503(4)
C7 H7 0.9500
C8 C9 1.557(4)
C8 H8 1.0000
C9 C10 1.478(4)
C9 H9 1.0000
C10 C11 1.325(4)
C10 H10 0.9500
C11 C12 1.462(4)
C11 H11 0.9500
C13 C14 1.468(5)
C13 H13A 0.9900
C13 H13B 0.9900
C14 H14A 0.9800
C14 H14B 0.9800
C14 H14C 0.9800
C15 C16 1.387(4)
C15 C20 1.393(4)
C16 C17 1.396(4)
C16 H16 0.9500
C17 C18 1.376(4)
C17 H17 0.9500
C18 C19 1.379(4)
C18 H18 0.9500
C19 C20 1.386(4)
C19 H19 0.9500
C20 H20 0.9500
C21 C26 1.385(4)
C21 C22 1.401(4)
C22 C23 1.381(4)
C22 H22 0.9500
C23 C24 1.384(4)
C23 H23 0.9500
C24 C25 1.381(4)
C24 H24 0.9500
C25 C26 1.387(4)
C25 H25 0.9500
C26 H26 0.9500

loop_
_geom_torsion_atom_site_label_1
_geom_torsion_atom_site_label_2
_geom_torsion_atom_site_label_3
_geom_torsion_atom_site_label_4
_geom_torsion
C15 P1 N1 C8 163.8(2)
C21 P1 N1 C8 -84.5(2)
S1 P1 N1 C8 40.2(2)
C7 C2 C3 C4 0.1(5)
C1 C2 C3 C4 179.7(3)
C2 C3 C4 C5 0.6(5)
C9 O1 C5 C4 -168.6(3)
C9 O1 C5 C6 12.7(3)
C3 C4 C5 O1 -179.1(3)
C3 C4 C5 C6 -0.5(5)
O1 C5 C6 C7 178.5(2)
C4 C5 C6 C7 -0.2(4)
O1 C5 C6 C8 0.0(3)
C4 C5 C6 C8 -178.7(3)
C5 C6 C7 C2 1.0(4)
C8 C6 C7 C2 179.1(3)
C3 C2 C7 C6 -0.9(4)
C1 C2 C7 C6 179.5(3)
P1 N1 C8 C6 93.9(3)
P1 N1 C8 C9 -152.0(2)
C5 C6 C8 N1 108.8(3)
C7 C6 C8 N1 -69.5(4)
C5 C6 C8 C9 -11.6(3)
C7 C6 C8 C9 170.1(3)
C5 O1 C9 C10 -145.2(2)
C5 O1 C9 C8 -19.6(3)
N1 C8 C9 O1 -104.1(3)
C6 C8 C9 O1 18.7(3)
N1 C8 C9 C10 19.0(3)
C6 C8 C9 C10 141.7(2)
O1 C9 C10 C11 1.6(4)
C8 C9 C10 C11 -119.3(3)
C9 C10 C11 C12 -176.7(3)
C13 O3 C12 O2 -2.5(5)
C13 O3 C12 C11 174.3(3)
C10 C11 C12 O2 -178.0(3)
C10 C11 C12 O3 5.2(4)
C12 O3 C13 C14 85.3(4)
N1 P1 C15 C16 -28.1(3)
C21 P1 C15 C16 -141.1(2)
S1 P1 C15 C16 94.9(2)
N1 P1 C15 C20 156.5(2)
C21 P1 C15 C20 43.5(3)
S1 P1 C15 C20 -80.5(2)
C20 C15 C16 C17 0.5(4)
P1 C15 C16 C17 -174.8(2)
C15 C16 C17 C18 0.6(4)
C16 C17 C18 C19 -1.1(4)
C17 C18 C19 C20 0.5(4)
C18 C19 C20 C15 0.6(4)
C16 C15 C20 C19 -1.1(4)
P1 C15 C20 C19 174.4(2)
N1 P1 C21 C26 126.3(2)
C15 P1 C21 C26 -124.8(2)
S1 P1 C21 C26 0.7(2)
N1 P1 C21 C22 -47.0(2)
C15 P1 C21 C22 61.9(2)
S1 P1 C21 C22 -172.61(18)
C26 C21 C22 C23 -2.0(4)
P1 C21 C22 C23 171.5(2)
C21 C22 C23 C24 0.0(4)
C22 C23 C24 C25 1.3(4)
C23 C24 C25 C26 -0.4(4)
C22 C21 C26 C25 2.8(4)
P1 C21 C26 C25 -170.5(2)
C24 C25 C26 C21 -1.7(4)
